data_4343114
loop_
_publ_author_name
'Douvali, Antigoni'
'Papaefstathiou, Giannis S.'
'Gullo, Maria Pia'
'Barbieri, Andrea'
'Tsipis, Athanassios C.'
'Malliakas, Christos D.'
'Kanatzidis, Mercouri G.'
'Papadas, Ioannis'
'Armatas, Gerasimos S.'
'Hatzidimitriou, Antonios G.'
'Lazarides, Theodore'
'Manos, Manolis J.'

_publ_section_title
;
 Alkaline Earth Metal Ion/Dihydroxy-Terephthalate MOFs: Structural
 Diversity and Unusual Luminescent Properties.
;
_journal_issue 12
_journal_name_full 'Inorganic chemistry'
_journal_page_first 5813
_journal_page_last 5826
_journal_paper_doi 10.1021/acs.inorgchem.5b00539
_journal_volume 54
_journal_year 2015
_chemical_formula_moiety 'C36 H46 Mg2 N4 O17'
_chemical_formula_sum 'C36 H46 Mg2 N4 O17'
_chemical_formula_weight 855.39
_chemical_name_systematic
; 
 ? 
;
_space_group_IT_number 15
_symmetry_cell_setting monoclinic
_symmetry_space_group_name_Hall '-C 2yc'
_symmetry_space_group_name_H-M 'C 1 2/c 1'
_atom_sites_solution_hydrogens geom
_atom_sites_solution_primary direct
_atom_sites_solution_secondary difmap
_audit_creation_method SHELXL-97
_cell_angle_alpha 90.00
_cell_angle_beta 102.06(3)
_cell_angle_gamma 90.00
_cell_formula_units_Z 4
_cell_length_a 11.993(2)
_cell_length_b 19.632(4)
_cell_length_c 18.143(4)
_cell_measurement_reflns_used 7459
_cell_measurement_temperature 293(2)
_cell_measurement_theta_max 28.32
_cell_measurement_theta_min 3.74
_cell_volume 4177.4(15)
_computing_cell_refinement X-AREA
_computing_data_reduction X-AREA
_computing_molecular_graphics
;
 DIAMOND (Brandenburg, 2006)
 MERCURY (Bruno et al. 2002)
;
_computing_publication_material 'WINGX (Farrugia, 1999)'
_computing_structure_refinement 'SHELXL-97 (Sheldrick, 1997)'
_computing_structure_solution 'SHELXL-97 (Sheldrick, 1997)'
_diffrn_ambient_temperature 293(2)
_diffrn_detector_area_resol_mean 6.67
_diffrn_measured_fraction_theta_full 0.996
_diffrn_measured_fraction_theta_max 0.996
_diffrn_measurement_device '2-circle goniometer'
_diffrn_measurement_device_type 'STOE IPDS 2'
_diffrn_measurement_method 'rotation method'
_diffrn_radiation_monochromator 'plane graphite'
_diffrn_radiation_source 'sealed X-ray tube'
_diffrn_radiation_type MoK\a
_diffrn_radiation_wavelength 0.71073
_diffrn_reflns_av_R_equivalents 0.0633
_diffrn_reflns_av_sigmaI/netI 0.0546
_diffrn_reflns_limit_h_max 14
_diffrn_reflns_limit_h_min -14
_diffrn_reflns_limit_k_max 23
_diffrn_reflns_limit_k_min -23
_diffrn_reflns_limit_l_max 21
_diffrn_reflns_limit_l_min -20
_diffrn_reflns_number 18421
_diffrn_reflns_theta_full 24.99
_diffrn_reflns_theta_max 24.99
_diffrn_reflns_theta_min 3.86
_exptl_absorpt_coefficient_mu 0.134
_exptl_absorpt_correction_T_max 0.9987
_exptl_absorpt_correction_T_min 0.9872
_exptl_absorpt_correction_type integration
_exptl_absorpt_process_details X-Shape2
_exptl_crystal_colour colorless
_exptl_crystal_density_diffrn 1.360
_exptl_crystal_density_method 'not measured'
_exptl_crystal_description polyhedral
_exptl_crystal_F_000 1800
_exptl_crystal_size_max 0.20
_exptl_crystal_size_mid 0.18
_exptl_crystal_size_min 0.17
_refine_diff_density_max 0.517
_refine_diff_density_min -0.500
_refine_diff_density_rms 0.074
_refine_ls_extinction_method none
_refine_ls_goodness_of_fit_ref 1.092
_refine_ls_hydrogen_treatment mixed
_refine_ls_matrix_type full
_refine_ls_number_parameters 301
_refine_ls_number_reflns 3678
_refine_ls_number_restraints 119
_refine_ls_restrained_S_all 1.140
_refine_ls_R_factor_all 0.0990
_refine_ls_R_factor_gt 0.0692
_refine_ls_shift/su_max 0.000
_refine_ls_shift/su_mean 0.000
_refine_ls_structure_factor_coef Fsqd
_refine_ls_weighting_details 'calc w=1/[\s^2^(Fo^2^)+(0.1007P)^2^+0.0000P] where P=(Fo^2^+2Fc^2^)/3'
_refine_ls_weighting_scheme calc
_refine_ls_wR_factor_gt 0.1582
_refine_ls_wR_factor_ref 0.1716
_reflns_number_gt 2779
_reflns_number_total 3678
_reflns_threshold_expression >2sigma(I)
_cod_data_source_file ic5b00539_si_002.cif
_cod_data_source_block AEMOF-2
_cod_depositor_comments
;
The following automatic conversions were performed:

'_symmetry_cell_setting' value 'Monoclinic' changed to 'monoclinic'
according to
/usr/data/users/saulius/crontab/automatic-downloads/rss-feeds/ACS/lib/dictionaries/cif_core.dic
dictionary named 'cif_core.dic' version 2.4.2 from 2011-04-26.

Automatic conversion script
Id: cif_fix_values 3271 2015-04-21 07:52:19Z andrius 

 Adding full bibliography for 4343114--4343118.cif.
;
_cod_original_cell_volume 4177.3(14)
_cod_original_sg_symbol_H-M 'C 2/c'
_cod_database_code 4343114

loop_
_symmetry_equiv_pos_as_xyz
'x, y, z'
'-x, y, -z+1/2'
'x+1/2, y+1/2, z'
'-x+1/2, y+1/2, -z+1/2'
'-x, -y, -z'
'x, -y, z-1/2'
'-x+1/2, -y+1/2, -z'
'x+1/2, -y+1/2, z-1/2'

loop_
_atom_site_label
_atom_site_type_symbol
_atom_site_fract_x
_atom_site_fract_y
_atom_site_fract_z
_atom_site_U_iso_or_equiv
_atom_site_adp_type
_atom_site_occupancy
_atom_site_symmetry_multiplicity
_atom_site_calc_flag
_atom_site_refinement_flags
Mg01 Mg 0.84375(9) 0.85471(5) 0.73074(5) 0.0204(3) Uani 1 1 d .
O1 O 0.9184(2) 0.91791(13) 0.81631(13) 0.0338(6) Uani 1 1 d .
O2 O 0.8924(2) 0.91074(13) 0.64743(13) 0.0325(6) Uani 1 1 d .
O3 O 1.2096(4) 0.9884(3) 0.9626(3) 0.0499(13) Uani 0.60 1 d P
H3 H 1.2057 0.9675 0.9230 0.075 Uiso 0.60 1 calc PR
O4 O 0.7983(4) 0.9536(3) 0.9141(3) 0.0280(14) Uani 0.40 1 d P
H4 H 0.8074 0.9337 0.8761 0.042 Uiso 0.40 1 calc PR
O5 O 0.7936(2) 0.79979(14) 0.81470(13) 0.0346(6) Uani 1 1 d .
O6 O 0.9461(2) 0.74048(15) 0.87022(15) 0.0408(7) Uani 1 1 d .
O7 O 0.9542(3) 0.68577(18) 0.99872(18) 0.0418(9) Uani 0.80 1 d P
H7 H 0.9753 0.6941 0.9595 0.063 Uiso 0.80 1 calc PR
O8 O 0.6581(14) 0.8379(11) 0.8927(9) 0.072(6) Uani 0.20 1 d P
H8 H 0.7001 0.8423 0.8627 0.108 Uiso 0.20 1 calc PR
O9 O 0.7766(2) 0.78225(13) 0.65256(14) 0.0362(6) Uani 1 1 d U
O10 O 0.6968(2) 0.91257(14) 0.71401(16) 0.0406(6) Uani 1 1 d U
O11 O 1.0000 0.79754(16) 0.7500 0.0213(7) Uani 1 2 d S
C1 C 1.0111(3) 0.92848(16) 0.86188(17) 0.0232(7) Uani 1 1 d .
C2 C 1.0053(3) 0.96605(16) 0.93301(17) 0.0218(7) Uani 1 1 d .
C3 C 1.1042(3) 0.99255(17) 0.97870(18) 0.0243(7) Uani 1 1 d .
C4 C 0.9007(3) 0.97318(17) 0.95522(18) 0.0254(7) Uani 1 1 d .
C5 C 0.8499(3) 0.76712(18) 0.86902(18) 0.0272(8) Uani 1 1 d .
C6 C 0.7993(3) 0.75826(18) 0.93759(18) 0.0247(7) Uani 1 1 d .
C7 C 0.8514(3) 0.71644(19) 0.9970(2) 0.0307(8) Uani 1 1 d .
C8 C 0.6986(3) 0.79193(19) 0.94123(19) 0.0319(8) Uani 1 1 d .
C9 C 0.6750(4) 0.9731(3) 0.6998(3) 0.0586(10) Uani 1 1 d U
C10 C 0.7567(6) 1.0342(3) 0.7282(5) 0.0882(17) Uani 1 1 d U
H10A H 0.7742 1.0359 0.7828 0.106 Uiso 1 1 calc R
H10B H 0.8274 1.0296 0.7107 0.106 Uiso 1 1 calc R
C11 C 0.6962(8) 1.0949(4) 0.6973(6) 0.128(2) Uani 1 1 d U
H11A H 0.7380 1.1184 0.6645 0.154 Uiso 1 1 calc R
H11B H 0.6868 1.1256 0.7374 0.154 Uiso 1 1 calc R
C12 C 0.5766(7) 1.0705(4) 0.6513(6) 0.119(2) Uani 1 1 d U
H12A H 0.5146 1.0902 0.6710 0.142 Uiso 1 1 calc R
H12B H 0.5666 1.0818 0.5982 0.142 Uiso 1 1 calc R
C13 C 0.4904(7) 0.9535(4) 0.6293(6) 0.131(3) Uani 1 1 d U
H13A H 0.4270 0.9802 0.6036 0.197 Uiso 1 1 calc R
H13B H 0.4675 0.9271 0.6681 0.197 Uiso 1 1 calc R
H13C H 0.5151 0.9236 0.5941 0.197 Uiso 1 1 calc R
C14 C 0.6929(3) 0.74328(19) 0.6412(2) 0.0330(7) Uani 1 1 d U
C15 C 0.5898(4) 0.7491(2) 0.6745(3) 0.0492(10) Uani 1 1 d U
H15A H 0.5432 0.7876 0.6535 0.059 Uiso 1 1 calc R
H15B H 0.6109 0.7542 0.7289 0.059 Uiso 1 1 calc R
C16 C 0.5266(4) 0.6819(3) 0.6531(3) 0.0588(11) Uani 1 1 d U
H16A H 0.5420 0.6499 0.6947 0.071 Uiso 1 1 calc R
H16B H 0.4450 0.6894 0.6387 0.071 Uiso 1 1 calc R
C17 C 0.5728(4) 0.6560(3) 0.5872(3) 0.0593(11) Uani 1 1 d U
H17A H 0.5819 0.6069 0.5896 0.071 Uiso 1 1 calc R
H17B H 0.5227 0.6681 0.5398 0.071 Uiso 1 1 calc R
C18 C 0.7663(5) 0.6705(3) 0.5518(3) 0.0698(16) Uani 1 1 d U
N1 N 0.5841(5) 0.9988(3) 0.6632(3) 0.0908(15) Uani 1 1 d U
N2 N 0.6828(3) 0.68997(18) 0.5956(2) 0.0448(8) Uani 1 1 d U
H11 H 0.990(4) 0.773(2) 0.788(3) 0.058(14) Uiso 1 1 d .
H18A H 0.724(5) 0.673(3) 0.493(3) 0.11(2) Uiso 1 1 d D
H18C H 0.824(5) 0.704(3) 0.554(3) 0.10(2) Uiso 1 1 d D
H18B H 0.788(7) 0.627(3) 0.560(5) 0.17(4) Uiso 1 1 d D

loop_
_atom_site_aniso_label
_atom_site_aniso_U_11
_atom_site_aniso_U_22
_atom_site_aniso_U_33
_atom_site_aniso_U_23
_atom_site_aniso_U_13
_atom_site_aniso_U_12
Mg01 0.0260(6) 0.0238(6) 0.0130(5) 0.0015(4) 0.0078(4) -0.0024(5)
O1 0.0367(14) 0.0411(15) 0.0215(12) -0.0150(11) 0.0010(11) 0.0039(11)
O2 0.0338(14) 0.0404(15) 0.0245(12) 0.0105(10) 0.0090(11) -0.0093(11)
O3 0.044(3) 0.063(3) 0.044(3) -0.023(2) 0.015(2) -0.001(2)
O4 0.017(3) 0.045(4) 0.021(3) -0.026(3) 0.004(2) -0.005(3)
O5 0.0339(14) 0.0518(16) 0.0218(12) 0.0146(11) 0.0140(10) 0.0032(12)
O6 0.0413(15) 0.0525(17) 0.0371(15) 0.0182(13) 0.0279(12) 0.0142(13)
O7 0.0376(18) 0.062(2) 0.0340(17) 0.0266(16) 0.0263(15) 0.0279(17)
O8 0.056(10) 0.127(16) 0.045(9) 0.029(10) 0.037(8) 0.052(10)
O9 0.0425(14) 0.0385(15) 0.0300(13) -0.0096(11) 0.0129(11) -0.0141(11)
O10 0.0330(14) 0.0396(14) 0.0494(16) 0.0061(12) 0.0091(12) 0.0069(11)
O11 0.0301(18) 0.0192(16) 0.0190(16) 0.000 0.0151(14) 0.000
C1 0.0329(19) 0.0195(17) 0.0183(16) -0.0021(12) 0.0077(14) 0.0036(14)
C2 0.0301(17) 0.0202(16) 0.0152(15) -0.0034(12) 0.0049(13) 0.0041(13)
C3 0.0263(17) 0.0263(18) 0.0220(16) -0.0033(13) 0.0086(13) 0.0035(14)
C4 0.0273(17) 0.0259(18) 0.0231(16) -0.0049(13) 0.0057(13) 0.0005(14)
C5 0.0338(19) 0.0300(19) 0.0220(17) 0.0037(14) 0.0153(15) -0.0029(15)
C6 0.0272(17) 0.0304(18) 0.0195(15) 0.0056(13) 0.0116(13) -0.0029(14)
C7 0.0329(19) 0.037(2) 0.0269(17) 0.0114(15) 0.0165(15) 0.0086(15)
C8 0.0335(19) 0.040(2) 0.0263(18) 0.0138(16) 0.0148(15) 0.0086(16)
C9 0.057(2) 0.0524(18) 0.067(3) 0.010(2) 0.0166(19) 0.0192(17)
C10 0.088(3) 0.050(2) 0.116(4) -0.001(3) -0.003(3) 0.005(2)
C11 0.129(4) 0.060(2) 0.174(6) 0.013(4) -0.019(4) 0.009(3)
C12 0.116(4) 0.063(2) 0.156(5) 0.023(4) -0.020(4) 0.031(3)
C13 0.100(5) 0.108(5) 0.157(7) -0.011(5) -0.038(5) -0.006(4)
C14 0.0350(17) 0.0329(18) 0.0303(17) -0.0043(13) 0.0050(14) -0.0060(13)
C15 0.0390(19) 0.049(2) 0.062(3) -0.0147(18) 0.0158(18) -0.0096(17)
C16 0.044(2) 0.050(2) 0.084(3) -0.006(2) 0.018(2) -0.0170(19)
C17 0.055(2) 0.043(2) 0.077(3) -0.019(2) 0.006(2) -0.0176(19)
C18 0.075(3) 0.067(4) 0.074(4) -0.035(3) 0.031(3) -0.010(3)
N1 0.083(3) 0.059(2) 0.114(4) 0.010(2) -0.016(2) 0.0241(18)
N2 0.0469(18) 0.0363(17) 0.0513(19) -0.0160(14) 0.0105(15) -0.0104(14)

loop_
_atom_type_symbol
_atom_type_description
_atom_type_scat_dispersion_real
_atom_type_scat_dispersion_imag
_atom_type_scat_source
C C 0.0033 0.0016 'International Tables Vol C Tables 4.2.6.8 and 6.1.1.4'
H H 0.0000 0.0000 'International Tables Vol C Tables 4.2.6.8 and 6.1.1.4'
N N 0.0061 0.0033 'International Tables Vol C Tables 4.2.6.8 and 6.1.1.4'
O O 0.0106 0.0060 'International Tables Vol C Tables 4.2.6.8 and 6.1.1.4'
Mg Mg 0.0486 0.0363 'International Tables Vol C Tables 4.2.6.8 and 6.1.1.4'

loop_
_geom_angle_atom_site_label_1
_geom_angle_atom_site_label_2
_geom_angle_atom_site_label_3
_geom_angle
_geom_angle_site_symmetry_1
_geom_angle_site_symmetry_3
O1 Mg01 O2 95.02(11) . .
O1 Mg01 O9 173.49(12) . .
O2 Mg01 O9 89.62(11) . .
O1 Mg01 O5 84.55(11) . .
O2 Mg01 O5 179.11(12) . .
O9 Mg01 O5 90.88(11) . .
O1 Mg01 O10 90.14(12) . .
O2 Mg01 O10 87.82(11) . .
O9 Mg01 O10 94.61(12) . .
O5 Mg01 O10 91.40(11) . .
O1 Mg01 O11 87.99(10) . .
O2 Mg01 O11 91.56(10) . .
O9 Mg01 O11 87.32(11) . .
O5 Mg01 O11 89.20(9) . .
O10 Mg01 O11 177.98(12) . .
O1 Mg01 Mg01 65.60(8) . 2_756
O2 Mg01 Mg01 72.75(8) . 2_756
O9 Mg01 Mg01 111.70(9) . 2_756
O5 Mg01 Mg01 107.74(9) . 2_756
O10 Mg01 Mg01 146.61(8) . 2_756
O11 Mg01 Mg01 31.48(8) . 2_756
C1 O1 Mg01 142.0(2) . .
C1 O2 Mg01 131.4(2) 2_756 .
C3 O3 H3 109.5 . .
C4 O4 H4 109.5 . .
C5 O5 Mg01 131.3(2) . .
C7 O7 H7 109.5 . .
C8 O8 H8 109.5 . .
C14 O9 Mg01 136.7(2) . .
C9 O10 Mg01 134.3(3) . .
Mg01 O11 Mg01 117.04(16) 2_756 .
Mg01 O11 H11 115(3) 2_756 .
Mg01 O11 H11 99(3) . .
O1 C1 O2 125.5(3) . 2_756
O1 C1 C2 117.0(3) . .
O2 C1 C2 117.6(3) 2_756 .
C3 C2 C4 119.4(3) . .
C3 C2 C1 120.5(3) . .
C4 C2 C1 120.1(3) . .
O3 C3 C4 115.1(3) . 5_777
O3 C3 C2 124.3(3) . .
C4 C3 C2 120.6(3) 5_777 .
O4 C4 C3 114.7(3) . 5_777
O4 C4 C2 125.2(3) . .
C3 C4 C2 119.9(3) 5_777 .
O5 C5 O6 124.6(3) . .
O5 C5 C6 117.8(3) . .
O6 C5 C6 117.6(3) . .
C8 C6 C7 119.8(3) . .
C8 C6 C5 119.3(3) . .
C7 C6 C5 121.0(3) . .
O7 C7 C8 118.1(3) . 7_667
O7 C7 C6 122.2(3) . .
C8 C7 C6 119.7(3) 7_667 .
O8 C8 C7 118.1(7) . 7_667
O8 C8 C6 120.7(7) . .
C7 C8 C6 120.6(3) 7_667 .
O10 C9 N1 128.4(6) . .
O10 C9 C10 125.3(5) . .
N1 C9 C10 106.2(5) . .
C11 C10 C9 106.0(6) . .
C11 C10 H10A 110.5 . .
C9 C10 H10A 110.5 . .
C11 C10 H10B 110.5 . .
C9 C10 H10B 110.5 . .
H10A C10 H10B 108.7 . .
C10 C11 C12 106.4(6) . .
C10 C11 H11A 110.4 . .
C12 C11 H11A 110.5 . .
C10 C11 H11B 110.5 . .
C12 C11 H11B 110.5 . .
H11A C11 H11B 108.6 . .
N1 C12 C11 101.4(5) . .
N1 C12 H12A 111.5 . .
C11 C12 H12A 111.5 . .
N1 C12 H12B 111.5 . .
C11 C12 H12B 111.5 . .
H12A C12 H12B 109.3 . .
N1 C13 H13A 109.5 . .
N1 C13 H13B 109.5 . .
H13A C13 H13B 109.5 . .
N1 C13 H13C 109.5 . .
H13A C13 H13C 109.5 . .
H13B C13 H13C 109.5 . .
O9 C14 N2 123.7(3) . .
O9 C14 C15 126.5(3) . .
N2 C14 C15 109.8(3) . .
C14 C15 C16 103.9(4) . .
C14 C15 H15A 111.0 . .
C16 C15 H15A 111.0 . .
C14 C15 H15B 111.0 . .
C16 C15 H15B 111.0 . .
H15A C15 H15B 109.0 . .
C17 C16 C15 104.4(4) . .
C17 C16 H16A 110.9 . .
C15 C16 H16A 110.9 . .
C17 C16 H16B 110.9 . .
C15 C16 H16B 110.9 . .
H16A C16 H16B 108.9 . .
N2 C17 C16 103.7(4) . .
N2 C17 H17A 111.0 . .
C16 C17 H17A 111.0 . .
N2 C17 H17B 111.0 . .
C16 C17 H17B 111.0 . .
H17A C17 H17B 109.0 . .
N2 C18 H18A 107(4) . .
N2 C18 H18C 112(4) . .
H18A C18 H18C 102(4) . .
N2 C18 H18B 112(6) . .
H18A C18 H18B 105(6) . .
H18C C18 H18B 118(6) . .
C9 N1 C12 119.9(6) . .
C9 N1 C13 118.9(6) . .
C12 N1 C13 121.2(6) . .
C14 N2 C18 124.4(4) . .
C14 N2 C17 113.0(3) . .
C18 N2 C17 122.3(4) . .

loop_
_geom_bond_atom_site_label_1
_geom_bond_atom_site_label_2
_geom_bond_distance
_geom_bond_site_symmetry_2
Mg01 O1 2.042(3) .
Mg01 O2 2.050(2) .
Mg01 O9 2.051(3) .
Mg01 O5 2.056(2) .
Mg01 O10 2.065(3) .
Mg01 O11 2.149(2) .
Mg01 Mg01 3.666(2) 2_756
O1 C1 1.256(4) .
O2 C1 1.254(4) 2_756
O3 C3 1.358(6) .
O3 H3 0.8200 .
O4 C4 1.353(6) .
O4 H4 0.8200 .
O5 C5 1.249(4) .
O6 C5 1.263(4) .
O7 C7 1.367(5) .
O7 H7 0.8200 .
O8 C8 1.282(17) .
O8 H8 0.8200 .
O9 C14 1.244(4) .
O10 C9 1.232(5) .
O11 Mg01 2.149(2) 2_756
O11 H11 0.88(5) .
C1 O2 1.254(4) 2_756
C1 C2 1.501(4) .
C2 C3 1.398(5) .
C2 C4 1.402(5) .
C3 C4 1.387(5) 5_777
C4 C3 1.387(5) 5_777
C5 C6 1.504(4) .
C6 C8 1.390(5) .
C6 C7 1.395(5) .
C7 C8 1.386(5) 7_667
C8 C7 1.386(5) 7_667
C9 N1 1.257(7) .
C9 C10 1.566(8) .
C10 C11 1.446(9) .
C10 H10A 0.9700 .
C10 H10B 0.9700 .
C11 C12 1.576(11) .
C11 H11A 0.9700 .
C11 H11B 0.9700 .
C12 N1 1.425(8) .
C12 H12A 0.9700 .
C12 H12B 0.9700 .
C13 N1 1.463(9) .
C13 H13A 0.9600 .
C13 H13B 0.9600 .
C13 H13C 0.9600 .
C14 N2 1.324(5) .
C14 C15 1.491(5) .
C15 C16 1.529(6) .
C15 H15A 0.9700 .
C15 H15B 0.9700 .
C16 C17 1.507(7) .
C16 H16A 0.9700 .
C16 H16B 0.9700 .
C17 N2 1.458(6) .
C17 H17A 0.9700 .
C17 H17B 0.9700 .
C18 N2 1.454(6) .
C18 H18A 1.08(6) .
C18 H18C 0.94(6) .
C18 H18B 0.90(6) .
